data_4125051
loop_
_publ_author_name
'Yin, Haolin'
'Carroll, Patrick J.'
'Manor, Brian C.'
'Anna, Jessica M.'
'Schelter, Eric J.'

_publ_section_title
;
 Cerium Photosensitizers: Structure-Function Relationships and
 Applications in Photocatalytic Aryl Coupling Reactions.
;
_journal_issue 18
_journal_name_full 'Journal of the American Chemical Society'
_journal_page_first 5984
_journal_page_last 5993
_journal_paper_doi 10.1021/jacs.6b02248
_journal_volume 138
_journal_year 2016
_chemical_formula_sum 'C40 H85 Ce N6 O Si4'
_chemical_formula_weight 918.62
_space_group_IT_number 14
_symmetry_cell_setting monoclinic
_symmetry_Int_Tables_number 14
_symmetry_space_group_name_Hall '-P 2ybc'
_symmetry_space_group_name_H-M 'P 1 21/c 1'
_atom_sites_solution_hydrogens geom
_atom_sites_solution_primary direct
_audit_creation_method SHELXL-97
_cell_angle_alpha 90.00
_cell_angle_beta 106.1410(10)
_cell_angle_gamma 90.00
_cell_formula_units_Z 4
_cell_length_a 14.6270(3)
_cell_length_b 21.5464(5)
_cell_length_c 16.9923(4)
_cell_measurement_reflns_used 9536
_cell_measurement_temperature 100(1)
_cell_measurement_theta_max 27.50
_cell_measurement_theta_min 2.50
_cell_volume 5144.2(2)
_computing_data_collection 'Bruker APEX2'
_computing_data_reduction 'Bruker SAINT'
_computing_structure_refinement 'SHELXL-97 (Sheldrick, 2008)'
_computing_structure_solution 'SHELXS-97 (Sheldrick, 2008)'
_diffrn_ambient_temperature 100(1)
_diffrn_measured_fraction_theta_full 0.999
_diffrn_measured_fraction_theta_max 0.999
_diffrn_measurement_device 'CCD Area Detector'
_diffrn_measurement_device_type 'Bruker APEXII'
_diffrn_measurement_method 'phi and omega scans'
_diffrn_radiation_monochromator graphite
_diffrn_radiation_source 'sealed tube'
_diffrn_radiation_type MoK\a
_diffrn_radiation_wavelength 0.71073
_diffrn_reflns_av_R_equivalents 0.0168
_diffrn_reflns_av_sigmaI/netI 0.0096
_diffrn_reflns_limit_h_max 17
_diffrn_reflns_limit_h_min -19
_diffrn_reflns_limit_k_max 27
_diffrn_reflns_limit_k_min -28
_diffrn_reflns_limit_l_max 22
_diffrn_reflns_limit_l_min -22
_diffrn_reflns_number 122223
_diffrn_reflns_theta_full 27.52
_diffrn_reflns_theta_max 27.52
_diffrn_reflns_theta_min 1.57
_exptl_absorpt_coefficient_mu 1.011
_exptl_absorpt_correction_T_max 0.7456
_exptl_absorpt_correction_T_min 0.7172
_exptl_absorpt_correction_type multi-scan
_exptl_absorpt_process_details '(SADABS; Sheldrick, 2007)'
_exptl_crystal_density_diffrn 1.186
_exptl_crystal_density_method 'not measured'
_exptl_crystal_description prism
_exptl_crystal_F_000 1956
_exptl_crystal_size_max 0.28
_exptl_crystal_size_mid 0.18
_exptl_crystal_size_min 0.10
_refine_diff_density_max 0.754
_refine_diff_density_min -0.331
_refine_diff_density_rms 0.048
_refine_ls_extinction_method none
_refine_ls_goodness_of_fit_ref 1.060
_refine_ls_hydrogen_treatment constr
_refine_ls_matrix_type full
_refine_ls_number_parameters 496
_refine_ls_number_reflns 11818
_refine_ls_number_restraints 0
_refine_ls_restrained_S_all 1.060
_refine_ls_R_factor_all 0.0206
_refine_ls_R_factor_gt 0.0182
_refine_ls_shift/su_max 0.040
_refine_ls_shift/su_mean 0.000
_refine_ls_structure_factor_coef Fsqd
_refine_ls_weighting_details 'calc w=1/[\s^2^(Fo^2^)+(0.0189P)^2^+3.1815P] where P=(Fo^2^+2Fc^2^)/3'
_refine_ls_weighting_scheme calc
_refine_ls_wR_factor_gt 0.0436
_refine_ls_wR_factor_ref 0.0452
_reflns_number_gt 10997
_reflns_number_total 11818
_reflns_threshold_expression >2sigma(I)
_cod_data_source_file ja6b02248_si_002.cif
_cod_data_source_block UP4763
_cod_depositor_comments
;
The following automatic conversions were performed:
'_atom_site_symetry_multiplicity' tag replaced with
'_atom_site_symmetry_multiplicity' tag as specified in the
replacement file
'/usr/data/users/saulius/crontab/automatic-downloads/rss-feeds/ACS/lib/lists/replacement-tags.lst'.

Automatic conversion script
Id: cif_correct_tags 4268 2015-11-12 08:31:59Z antanas 

 Adding full bibliography for 4125048--4125054.cif.
;
_cod_original_sg_symbol_H-M 'P 21/c     '
_cod_database_code 4125051

loop_
_symmetry_equiv_pos_as_xyz
'x, y, z'
'-x, y+1/2, -z+1/2'
'-x, -y, -z'
'x, -y-1/2, z-1/2'

loop_
_atom_site_label
_atom_site_type_symbol
_atom_site_fract_x
_atom_site_fract_y
_atom_site_fract_z
_atom_site_U_iso_or_equiv
_atom_site_adp_type
_atom_site_occupancy
_atom_site_symmetry_multiplicity
_atom_site_calc_flag
_atom_site_refinement_flags
Ce1 Ce 0.721353(4) 0.381570(3) 0.338288(4) 0.01247(2) Uani 1 1 d .
Si1 Si 0.36728(3) 0.314990(19) 0.36247(2) 0.02290(8) Uani 1 1 d .
Si2 Si 0.35714(2) 0.328783(19) 0.17945(2) 0.02084(8) Uani 1 1 d .
Si3 Si 0.95450(3) 0.467422(18) 0.15910(2) 0.01966(8) Uani 1 1 d .
Si4 Si 0.75115(3) 0.516598(17) 0.08320(2) 0.01899(7) Uani 1 1 d .
O1 O 0.82268(6) 0.35203(4) 0.45381(5) 0.01889(19) Uani 1 1 d .
N1 N 0.55111(7) 0.40446(5) 0.31906(7) 0.0172(2) Uani 1 1 d .
N2 N 0.58680(7) 0.30391(5) 0.30412(7) 0.0164(2) Uani 1 1 d .
N3 N 0.42042(7) 0.33046(5) 0.28379(7) 0.0171(2) Uani 1 1 d .
N4 N 0.79569(8) 0.47331(5) 0.29008(7) 0.0174(2) Uani 1 1 d .
N5 N 0.77038(8) 0.38707(5) 0.21233(7) 0.0164(2) Uani 1 1 d .
N6 N 0.83575(7) 0.47669(5) 0.16035(6) 0.0155(2) Uani 1 1 d .
C1 C 0.51992(8) 0.34632(6) 0.30304(7) 0.0152(2) Uani 1 1 d .
C2 C 0.48698(9) 0.45683(6) 0.31741(8) 0.0196(3) Uani 1 1 d .
H2 H 0.4215 0.4414 0.3047 0.026 Uiso 1 1 calc R
C3 C 0.49384(12) 0.50422(7) 0.25291(10) 0.0308(3) Uani 1 1 d .
H3a H 0.5582 0.5189 0.2643 0.046 Uiso 1 1 calc R
H3b H 0.4523 0.5385 0.2540 0.046 Uiso 1 1 calc R
H3c H 0.4754 0.4852 0.1998 0.046 Uiso 1 1 calc R
C4 C 0.51229(13) 0.48767(8) 0.40098(10) 0.0385(4) Uani 1 1 d .
H4a H 0.5099 0.4575 0.4419 0.058 Uiso 1 1 calc R
H4b H 0.4677 0.5203 0.4011 0.058 Uiso 1 1 calc R
H4c H 0.5753 0.5047 0.4128 0.058 Uiso 1 1 calc R
C5 C 0.56494(9) 0.23756(6) 0.29556(8) 0.0186(3) Uani 1 1 d .
H5 H 0.4984 0.2313 0.2950 0.025 Uiso 1 1 calc R
C6 C 0.57959(12) 0.21173(7) 0.21654(10) 0.0306(3) Uani 1 1 d .
H6a H 0.5399 0.2339 0.1706 0.046 Uiso 1 1 calc R
H6b H 0.5630 0.1685 0.2119 0.046 Uiso 1 1 calc R
H6c H 0.6451 0.2165 0.2173 0.046 Uiso 1 1 calc R
C7 C 0.62861(13) 0.20238(8) 0.36786(11) 0.0393(4) Uani 1 1 d .
H7a H 0.6937 0.2058 0.3667 0.059 Uiso 1 1 calc R
H7b H 0.6103 0.1595 0.3645 0.059 Uiso 1 1 calc R
H7c H 0.6221 0.2197 0.4180 0.059 Uiso 1 1 calc R
C8 C 0.45831(13) 0.28613(10) 0.45412(10) 0.0431(4) Uani 1 1 d .
H8a H 0.4754 0.2444 0.4446 0.065 Uiso 1 1 calc R
H8b H 0.4330 0.2869 0.5005 0.065 Uiso 1 1 calc R
H8c H 0.5137 0.3122 0.4647 0.065 Uiso 1 1 calc R
C9 C 0.27401(12) 0.25426(9) 0.32815(11) 0.0396(4) Uani 1 1 d .
H9a H 0.2240 0.2698 0.2831 0.059 Uiso 1 1 calc R
H9b H 0.2484 0.2436 0.3726 0.059 Uiso 1 1 calc R
H9c H 0.3016 0.2180 0.3110 0.059 Uiso 1 1 calc R
C10 C 0.30744(17) 0.38377(9) 0.39213(15) 0.0522(6) Uani 1 1 d .
H10a H 0.3546 0.4128 0.4211 0.078 Uiso 1 1 calc R
H10b H 0.2692 0.3708 0.4268 0.078 Uiso 1 1 calc R
H10c H 0.2676 0.4031 0.3438 0.078 Uiso 1 1 calc R
C11 C 0.32215(12) 0.24854(8) 0.14059(10) 0.0361(4) Uani 1 1 d .
H11a H 0.3763 0.2215 0.1573 0.054 Uiso 1 1 calc R
H11b H 0.2996 0.2492 0.0819 0.054 Uiso 1 1 calc R
H11c H 0.2725 0.2336 0.1627 0.054 Uiso 1 1 calc R
C12 C 0.24625(11) 0.37552(9) 0.16305(11) 0.0365(4) Uani 1 1 d .
H12a H 0.2050 0.3563 0.1911 0.055 Uiso 1 1 calc R
H12b H 0.2145 0.3777 0.1055 0.055 Uiso 1 1 calc R
H12c H 0.2621 0.4167 0.1841 0.055 Uiso 1 1 calc R
C13 C 0.43267(10) 0.36220(8) 0.11788(9) 0.0260(3) Uani 1 1 d .
H13a H 0.4195 0.4057 0.1096 0.039 Uiso 1 1 calc R
H13b H 0.4188 0.3417 0.0658 0.039 Uiso 1 1 calc R
H13c H 0.4986 0.3564 0.1465 0.039 Uiso 1 1 calc R
C14 C 0.80134(8) 0.44566(6) 0.22147(7) 0.0146(2) Uani 1 1 d .
C15 C 0.83740(10) 0.53463(6) 0.31486(8) 0.0206(3) Uani 1 1 d .
H15 H 0.8713 0.5482 0.2756 0.027 Uiso 1 1 calc R
C16 C 0.76063(12) 0.58199(7) 0.31584(11) 0.0340(4) Uani 1 1 d .
H16a H 0.7184 0.5862 0.2617 0.051 Uiso 1 1 calc R
H16b H 0.7897 0.6213 0.3339 0.051 Uiso 1 1 calc R
H16c H 0.7253 0.5683 0.3526 0.051 Uiso 1 1 calc R
C17 C 0.90837(11) 0.53045(7) 0.40010(9) 0.0285(3) Uani 1 1 d .
H17a H 0.8748 0.5215 0.4399 0.043 Uiso 1 1 calc R
H17b H 0.9413 0.5693 0.4133 0.043 Uiso 1 1 calc R
H17c H 0.9535 0.4980 0.4005 0.043 Uiso 1 1 calc R
C18 C 0.77274(9) 0.34900(6) 0.14190(8) 0.0171(2) Uani 1 1 d .
H18 H 0.8009 0.3732 0.1057 0.023 Uiso 1 1 calc R
C19 C 0.67282(10) 0.32916(7) 0.09425(9) 0.0266(3) Uani 1 1 d .
H19a H 0.6410 0.3113 0.1312 0.040 Uiso 1 1 calc R
H19b H 0.6766 0.2990 0.0537 0.040 Uiso 1 1 calc R
H19c H 0.6378 0.3647 0.0678 0.040 Uiso 1 1 calc R
C20 C 0.83427(10) 0.29202(7) 0.17161(9) 0.0245(3) Uani 1 1 d .
H20a H 0.8968 0.3049 0.2024 0.037 Uiso 1 1 calc R
H20b H 0.8386 0.2678 0.1253 0.037 Uiso 1 1 calc R
H20c H 0.8062 0.2674 0.2058 0.037 Uiso 1 1 calc R
C21 C 1.02883(10) 0.45117(8) 0.26458(9) 0.0303(3) Uani 1 1 d .
H21a H 1.0299 0.4870 0.2983 0.045 Uiso 1 1 calc R
H21b H 1.0925 0.4414 0.2634 0.045 Uiso 1 1 calc R
H21c H 1.0026 0.4166 0.2866 0.045 Uiso 1 1 calc R
C22 C 0.97355(11) 0.40376(8) 0.09054(10) 0.0297(3) Uani 1 1 d .
H22a H 0.9655 0.3643 0.1140 0.045 Uiso 1 1 calc R
H22b H 1.0368 0.4066 0.0846 0.045 Uiso 1 1 calc R
H22c H 0.9282 0.4077 0.0377 0.045 Uiso 1 1 calc R
C23 C 0.99668(11) 0.54034(8) 0.12118(10) 0.0310(3) Uani 1 1 d .
H23a H 0.9629 0.5464 0.0646 0.046 Uiso 1 1 calc R
H23b H 1.0636 0.5372 0.1266 0.046 Uiso 1 1 calc R
H23c H 0.9852 0.5749 0.1528 0.046 Uiso 1 1 calc R
C24 C 0.75093(11) 0.48575(8) -0.01967(9) 0.0295(3) Uani 1 1 d .
H24a H 0.8116 0.4936 -0.0292 0.044 Uiso 1 1 calc R
H24b H 0.7018 0.5059 -0.0612 0.044 Uiso 1 1 calc R
H24c H 0.7393 0.4419 -0.0214 0.044 Uiso 1 1 calc R
C25 C 0.77658(12) 0.60165(7) 0.08656(10) 0.0311(3) Uani 1 1 d .
H25a H 0.7942 0.6156 0.1424 0.047 Uiso 1 1 calc R
H25b H 0.7208 0.6235 0.0561 0.047 Uiso 1 1 calc R
H25c H 0.8279 0.6096 0.0629 0.047 Uiso 1 1 calc R
C26 C 0.63043(10) 0.50646(8) 0.09746(10) 0.0294(3) Uani 1 1 d .
H26a H 0.6176 0.4630 0.1013 0.044 Uiso 1 1 calc R
H26b H 0.5838 0.5241 0.0516 0.044 Uiso 1 1 calc R
H26c H 0.6276 0.5270 0.1468 0.044 Uiso 1 1 calc R
C27 C 0.88379(9) 0.33986(6) 0.52728(8) 0.0171(2) Uani 1 1 d .
C28 C 0.86634(9) 0.36407(6) 0.59956(8) 0.0179(2) Uani 1 1 d .
C29 C 0.93314(10) 0.35252(7) 0.67443(8) 0.0217(3) Uani 1 1 d .
H29 H 0.9233 0.3689 0.7220 0.029 Uiso 1 1 calc R
C30 C 1.01372(10) 0.31726(7) 0.67978(8) 0.0241(3) Uani 1 1 d .
H30 H 1.0576 0.3104 0.7304 0.032 Uiso 1 1 calc R
C31 C 1.02863(9) 0.29227(7) 0.60959(9) 0.0222(3) Uani 1 1 d .
H31 H 1.0822 0.2679 0.6139 0.030 Uiso 1 1 calc R
C32 C 0.96546(9) 0.30259(6) 0.53221(8) 0.0184(3) Uani 1 1 d .
C33 C 0.77541(9) 0.40121(6) 0.59613(9) 0.0210(3) Uani 1 1 d .
C34 C 0.77278(10) 0.46176(7) 0.54750(9) 0.0258(3) Uani 1 1 d .
H34a H 0.8247 0.4880 0.5756 0.039 Uiso 1 1 calc R
H34b H 0.7137 0.4828 0.5428 0.039 Uiso 1 1 calc R
H34c H 0.7783 0.4523 0.4938 0.039 Uiso 1 1 calc R
C35 C 0.68654(9) 0.36159(7) 0.55753(9) 0.0235(3) Uani 1 1 d .
H35a H 0.6875 0.3486 0.5037 0.035 Uiso 1 1 calc R
H35b H 0.6303 0.3858 0.5537 0.035 Uiso 1 1 calc R
H35c H 0.6864 0.3258 0.5911 0.035 Uiso 1 1 calc R
C36 C 0.76883(11) 0.42001(8) 0.68172(10) 0.0293(3) Uani 1 1 d .
H36a H 0.7702 0.3835 0.7143 0.044 Uiso 1 1 calc R
H36b H 0.7105 0.4421 0.6766 0.044 Uiso 1 1 calc R
H36c H 0.8217 0.4462 0.7076 0.044 Uiso 1 1 calc R
C37 C 0.98527(10) 0.27539(7) 0.45480(9) 0.0226(3) Uani 1 1 d .
C38 C 1.07556(11) 0.23519(8) 0.47490(10) 0.0327(3) Uani 1 1 d .
H38a H 1.1296 0.2601 0.5018 0.049 Uiso 1 1 calc R
H38b H 1.0845 0.2186 0.4251 0.049 Uiso 1 1 calc R
H38c H 1.0690 0.2018 0.5103 0.049 Uiso 1 1 calc R
C39 C 1.00162(11) 0.32836(7) 0.39953(9) 0.0280(3) Uani 1 1 d .
H39a H 0.9461 0.3542 0.3842 0.042 Uiso 1 1 calc R
H39b H 1.0136 0.3112 0.3512 0.042 Uiso 1 1 calc R
H39c H 1.0554 0.3527 0.4287 0.042 Uiso 1 1 calc R
C40 C 0.90320(11) 0.23333(7) 0.40822(9) 0.0276(3) Uani 1 1 d .
H40a H 0.8962 0.1995 0.4428 0.041 Uiso 1 1 calc R
H40b H 0.9169 0.2173 0.3600 0.041 Uiso 1 1 calc R
H40c H 0.8452 0.2569 0.3927 0.041 Uiso 1 1 calc R

loop_
_atom_site_aniso_label
_atom_site_aniso_U_11
_atom_site_aniso_U_22
_atom_site_aniso_U_33
_atom_site_aniso_U_23
_atom_site_aniso_U_13
_atom_site_aniso_U_12
Ce1 0.01171(4) 0.01451(4) 0.01109(4) 0.00158(2) 0.00300(2) -0.00064(2)
Si1 0.02153(18) 0.0260(2) 0.02481(19) 0.00077(16) 0.01244(15) -0.00383(15)
Si2 0.01338(16) 0.0272(2) 0.02005(18) 0.00206(15) 0.00157(13) -0.00047(14)
Si3 0.01661(16) 0.02613(19) 0.01741(17) 0.00317(14) 0.00668(13) -0.00281(14)
Si4 0.02161(17) 0.01776(17) 0.01701(17) 0.00374(14) 0.00441(14) 0.00026(13)
O1 0.0171(4) 0.0209(5) 0.0160(4) 0.0046(4) 0.0002(3) 0.0010(3)
N1 0.0157(5) 0.0162(5) 0.0204(5) -0.0005(4) 0.0064(4) 0.0004(4)
N2 0.0148(5) 0.0156(5) 0.0184(5) -0.0001(4) 0.0042(4) -0.0009(4)
N3 0.0125(5) 0.0204(5) 0.0185(5) 0.0013(4) 0.0043(4) -0.0016(4)
N4 0.0218(5) 0.0157(5) 0.0162(5) -0.0024(4) 0.0080(4) -0.0048(4)
N5 0.0215(5) 0.0149(5) 0.0142(5) -0.0010(4) 0.0074(4) -0.0024(4)
N6 0.0169(5) 0.0166(5) 0.0140(5) 0.0028(4) 0.0061(4) -0.0016(4)
C1 0.0140(5) 0.0202(6) 0.0119(5) 0.0022(5) 0.0045(4) -0.0007(4)
C2 0.0182(6) 0.0180(6) 0.0238(7) -0.0013(5) 0.0079(5) 0.0026(5)
C3 0.0373(8) 0.0213(7) 0.0367(9) 0.0052(6) 0.0150(7) 0.0062(6)
C4 0.0480(10) 0.0370(9) 0.0290(8) -0.0090(7) 0.0079(7) 0.0171(8)
C5 0.0174(6) 0.0160(6) 0.0222(6) 0.0020(5) 0.0051(5) -0.0006(5)
C6 0.0404(8) 0.0199(7) 0.0370(9) -0.0064(6) 0.0199(7) -0.0053(6)
C7 0.0414(9) 0.0269(8) 0.0401(9) 0.0125(7) -0.0044(7) 0.0008(7)
C8 0.0368(9) 0.0693(13) 0.0242(8) 0.0099(8) 0.0101(7) -0.0106(9)
C9 0.0335(8) 0.0475(10) 0.0419(10) 0.0031(8) 0.0173(7) -0.0163(7)
C10 0.0661(14) 0.0422(11) 0.0701(14) 0.0004(10) 0.0551(12) 0.0052(9)
C11 0.0316(8) 0.0399(9) 0.0314(8) -0.0066(7) -0.0003(6) -0.0119(7)
C12 0.0227(7) 0.0543(11) 0.0316(9) 0.0135(8) 0.0059(6) 0.0066(7)
C13 0.0233(7) 0.0353(8) 0.0185(7) 0.0028(6) 0.0042(5) 0.0006(6)
C14 0.0133(5) 0.0164(6) 0.0143(6) 0.0030(5) 0.0043(4) 0.0001(4)
C15 0.0263(7) 0.0172(6) 0.0202(6) -0.0034(5) 0.0098(5) -0.0073(5)
C16 0.0355(8) 0.0207(7) 0.0491(10) -0.0113(7) 0.0171(7) -0.0041(6)
C17 0.0367(8) 0.0306(8) 0.0185(7) -0.0051(6) 0.0081(6) -0.0151(6)
C18 0.0220(6) 0.0159(6) 0.0153(6) -0.0020(5) 0.0080(5) -0.0009(5)
C19 0.0272(7) 0.0286(8) 0.0214(7) -0.0032(6) 0.0023(6) -0.0038(6)
C20 0.0300(7) 0.0191(7) 0.0252(7) -0.0013(6) 0.0090(6) 0.0040(5)
C21 0.0196(7) 0.0451(9) 0.0247(7) 0.0095(7) 0.0038(6) -0.0018(6)
C22 0.0238(7) 0.0367(9) 0.0330(8) 0.0000(7) 0.0151(6) 0.0025(6)
C23 0.0287(7) 0.0387(9) 0.0267(8) 0.0056(7) 0.0096(6) -0.0110(6)
C24 0.0347(8) 0.0340(8) 0.0172(7) 0.0043(6) 0.0030(6) 0.0026(6)
C25 0.0397(9) 0.0197(7) 0.0315(8) 0.0066(6) 0.0060(7) -0.0002(6)
C26 0.0223(7) 0.0315(8) 0.0331(8) 0.0074(6) 0.0058(6) 0.0047(6)
C27 0.0159(6) 0.0167(6) 0.0164(6) 0.0050(5) 0.0007(5) -0.0035(5)
C28 0.0172(6) 0.0159(6) 0.0200(6) 0.0030(5) 0.0040(5) -0.0038(5)
C29 0.0243(6) 0.0224(7) 0.0172(6) 0.0008(5) 0.0036(5) -0.0065(5)
C30 0.0217(6) 0.0273(7) 0.0182(6) 0.0062(5) -0.0031(5) -0.0050(5)
C31 0.0151(6) 0.0246(7) 0.0242(7) 0.0077(6) 0.0009(5) -0.0002(5)
C32 0.0167(6) 0.0194(6) 0.0184(6) 0.0049(5) 0.0037(5) -0.0022(5)
C33 0.0200(6) 0.0192(6) 0.0235(7) 0.0002(5) 0.0057(5) -0.0016(5)
C34 0.0278(7) 0.0179(7) 0.0304(8) 0.0021(6) 0.0059(6) 0.0000(5)
C35 0.0190(6) 0.0229(7) 0.0295(7) 0.0005(6) 0.0083(5) -0.0018(5)
C36 0.0303(7) 0.0296(8) 0.0303(8) -0.0048(6) 0.0120(6) -0.0021(6)
C37 0.0202(6) 0.0260(7) 0.0214(7) 0.0047(5) 0.0054(5) 0.0036(5)
C38 0.0278(7) 0.0407(9) 0.0309(8) 0.0065(7) 0.0105(6) 0.0121(7)
C39 0.0274(7) 0.0347(8) 0.0243(7) 0.0081(6) 0.0113(6) 0.0030(6)
C40 0.0309(7) 0.0248(7) 0.0260(7) -0.0020(6) 0.0058(6) 0.0024(6)

loop_
_atom_type_symbol
_atom_type_description
_atom_type_scat_dispersion_real
_atom_type_scat_dispersion_imag
_atom_type_scat_source
C C 0.0033 0.0016 'International Tables Vol C Tables 4.2.6.8 and 6.1.1.4'
H H 0.0000 0.0000 'International Tables Vol C Tables 4.2.6.8 and 6.1.1.4'
N N 0.0061 0.0033 'International Tables Vol C Tables 4.2.6.8 and 6.1.1.4'
O O 0.0106 0.0060 'International Tables Vol C Tables 4.2.6.8 and 6.1.1.4'
Si Si 0.0817 0.0704 'International Tables Vol C Tables 4.2.6.8 and 6.1.1.4'
Ce Ce -0.2486 2.6331 'International Tables Vol C Tables 4.2.6.8 and 6.1.1.4'

loop_
_geom_angle_atom_site_label_1
_geom_angle_atom_site_label_2
_geom_angle_atom_site_label_3
_geom_angle
O1 Ce1 N5 120.47(4)
O1 Ce1 N1 125.48(4)
N5 Ce1 N1 113.92(4)
O1 Ce1 N4 105.94(4)
N5 Ce1 N4 54.14(3)
N1 Ce1 N4 108.24(4)
O1 Ce1 N2 107.59(3)
N5 Ce1 N2 103.33(4)
N1 Ce1 N2 53.78(4)
N4 Ce1 N2 146.15(4)
O1 Ce1 C14 116.50(3)
N5 Ce1 C14 27.05(3)
N1 Ce1 C14 113.32(3)
N4 Ce1 C14 27.10(3)
N2 Ce1 C14 126.28(3)
O1 Ce1 C1 119.72(3)
N5 Ce1 C1 110.85(3)
N1 Ce1 C1 26.83(4)
N4 Ce1 C1 129.79(4)
N2 Ce1 C1 26.95(3)
C14 Ce1 C1 123.56(3)
N3 Si1 C8 109.70(7)
N3 Si1 C10 113.35(7)
C8 Si1 C10 108.78(11)
N3 Si1 C9 109.62(7)
C8 Si1 C9 108.66(9)
C10 Si1 C9 106.59(10)
N3 Si2 C13 109.27(6)
N3 Si2 C12 109.41(7)
C13 Si2 C12 109.53(7)
N3 Si2 C11 113.00(7)
C13 Si2 C11 107.79(8)
C12 Si2 C11 107.78(8)
N6 Si3 C21 109.06(6)
N6 Si3 C23 109.37(6)
C21 Si3 C23 109.36(7)
N6 Si3 C22 114.24(6)
C21 Si3 C22 108.36(8)
C23 Si3 C22 106.35(7)
N6 Si4 C26 110.02(6)
N6 Si4 C25 111.37(6)
C26 Si4 C25 107.42(8)
N6 Si4 C24 109.97(6)
C26 Si4 C24 108.97(7)
C25 Si4 C24 109.03(7)
C27 O1 Ce1 174.13(9)
C1 N1 C2 122.61(11)
C1 N1 Ce1 96.57(8)
C2 N1 Ce1 140.75(8)
C1 N2 C5 121.88(10)
C1 N2 Ce1 94.07(8)
C5 N2 Ce1 143.63(8)
C1 N3 Si1 120.34(8)
C1 N3 Si2 116.70(8)
Si1 N3 Si2 122.95(6)
C14 N4 C15 122.14(11)
C14 N4 Ce1 94.10(8)
C15 N4 Ce1 143.29(8)
C14 N5 C18 122.83(11)
C14 N5 Ce1 96.70(8)
C18 N5 Ce1 140.48(8)
C14 N6 Si3 120.14(8)
C14 N6 Si4 116.80(8)
Si3 N6 Si4 122.75(6)
N1 C1 N2 115.58(11)
N1 C1 N3 122.35(11)
N2 C1 N3 122.05(11)
N1 C1 Ce1 56.60(6)
N2 C1 Ce1 58.99(6)
N3 C1 Ce1 178.23(9)
N1 C2 C4 109.36(11)
N1 C2 C3 111.17(11)
C4 C2 C3 109.42(13)
N2 C5 C7 109.80(11)
N2 C5 C6 111.36(11)
C7 C5 C6 108.98(13)
N4 C14 N5 115.03(11)
N4 C14 N6 122.90(11)
N5 C14 N6 122.06(11)
N4 C14 Ce1 58.80(6)
N5 C14 Ce1 56.25(6)
N6 C14 Ce1 176.74(8)
N4 C15 C16 110.98(11)
N4 C15 C17 109.68(11)
C16 C15 C17 109.71(12)
N5 C18 C19 110.85(11)
N5 C18 C20 109.14(11)
C19 C18 C20 109.97(11)
O1 C27 C28 119.88(11)
O1 C27 C32 119.72(12)
C28 C27 C32 120.40(11)
C29 C28 C27 118.31(12)
C29 C28 C33 120.42(12)
C27 C28 C33 121.27(11)
C30 C29 C28 121.74(13)
C31 C30 C29 119.58(12)
C30 C31 C32 121.92(13)
C31 C32 C27 118.00(12)
C31 C32 C37 120.71(12)
C27 C32 C37 121.28(11)
C36 C33 C28 112.43(11)
C36 C33 C34 106.60(12)
C28 C33 C34 110.69(11)
C36 C33 C35 106.33(11)
C28 C33 C35 110.23(11)
C34 C33 C35 110.42(11)
C38 C37 C40 106.40(13)
C38 C37 C32 112.28(12)
C40 C37 C32 111.04(11)
C38 C37 C39 106.50(12)
C40 C37 C39 110.78(12)
C32 C37 C39 109.71(12)

loop_
_geom_bond_atom_site_label_1
_geom_bond_atom_site_label_2
_geom_bond_distance
Ce1 O1 2.1994(9)
Ce1 N5 2.4418(11)
Ce1 N1 2.4695(10)
Ce1 N4 2.5011(11)
Ce1 N2 2.5249(10)
Ce1 C14 2.9166(12)
Ce1 C1 2.9386(12)
Si1 N3 1.7552(11)
Si1 C8 1.8525(18)
Si1 C10 1.8606(19)
Si1 C9 1.8631(17)
Si2 N3 1.7575(11)
Si2 C13 1.8645(15)
Si2 C12 1.8631(17)
Si2 C11 1.8706(17)
Si3 N6 1.7544(11)
Si3 C21 1.8529(15)
Si3 C23 1.8670(15)
Si3 C22 1.8701(16)
Si4 N6 1.7571(11)
Si4 C26 1.8606(15)
Si4 C25 1.8676(15)
Si4 C24 1.8692(15)
O1 C27 1.3439(15)
N1 C1 1.3351(17)
N1 C2 1.4625(16)
N2 C1 1.3351(16)
N2 C5 1.4633(16)
N3 C1 1.4412(15)
N4 C14 1.3320(16)
N4 C15 1.4671(16)
N5 C14 1.3356(16)
N5 C18 1.4592(16)
N6 C14 1.4388(15)
C2 C4 1.517(2)
C2 C3 1.522(2)
C5 C7 1.522(2)
C5 C6 1.523(2)
C15 C16 1.521(2)
C15 C17 1.532(2)
C18 C19 1.5220(18)
C18 C20 1.5230(18)
C27 C28 1.4214(19)
C27 C32 1.4224(18)
C28 C29 1.3943(18)
C28 C33 1.5394(18)
C29 C30 1.384(2)
C30 C31 1.380(2)
C31 C32 1.3988(18)
C32 C37 1.5392(19)
C33 C36 1.538(2)
C33 C34 1.5390(19)
C33 C35 1.5411(18)
C37 C38 1.5361(19)
C37 C40 1.536(2)
C37 C39 1.538(2)
